data_4032648
loop_
_publ_author_name
'Yan, Qiao'
'Bolte, Benoit'
'Bai, Yuhua'
'Banwell, Martin G.'
'Willis, Anthony C.'
'Carr, Paul D.'

_publ_section_title
;
 Studies on the Photochemical Rearrangements of Enantiomerically Pure,
 Polysubstituted, and Variously Annulated Bicyclo[2.2.2]octenones.
;
_journal_issue 15
_journal_name_full 'The Journal of organic chemistry'
_journal_page_first 8008
_journal_page_last 8022
_journal_paper_doi 10.1021/acs.joc.7b01243
_journal_volume 82
_journal_year 2017
_chemical_absolute_configuration unk
_chemical_formula_moiety 'C13 H16 O3'
_chemical_formula_sum 'C13 H16 O3'
_chemical_formula_weight 220.27
_space_group_IT_number 19
_symmetry_cell_setting orthorhombic
_symmetry_space_group_name_Hall 'P 2ac 2ab'
_symmetry_space_group_name_H-M 'P 21 21 21'
_atom_sites_solution_hydrogens difmap
_atom_sites_solution_primary direct
_audit_creation_date 2016-03-24
_audit_creation_method CRYSTALS_ver_14.43
_cell_angle_alpha 90
_cell_angle_beta 90
_cell_angle_gamma 90
_cell_formula_units_Z 4
_cell_length_a 7.38770(10)
_cell_length_b 7.81780(10)
_cell_length_c 19.8494(2)
_cell_measurement_reflns_used 13749
_cell_measurement_temperature 150
_cell_measurement_theta_max 72
_cell_measurement_theta_min 4
_cell_volume 1146.41(2)
_computing_cell_refinement
; 
 CrysAlisPro, Agilent Technologies, (2013), Yarnton, England 
;
_computing_data_collection 'SuperNova, (Agilent Technologies)'
_computing_data_reduction
; 
 CrysAlisPro, Agilent Technologies, (2013), Yarnton, England 
;
_computing_molecular_graphics 'CAMERON (Watkin et al., 1996)'
_computing_publication_material 'CRYSTALS (Betteridge et al., 2003)'
_computing_structure_refinement 'CRYSTALS (Betteridge et al., 2003)'
_computing_structure_solution 'SIR92 (Altomare et al., 1994)'
_diffrn_ambient_temperature 150
_diffrn_measured_fraction_theta_full 0.997
_diffrn_measured_fraction_theta_max 0.997
_diffrn_measurement_device Area
_diffrn_measurement_device_type 'Oxford Diffraction SuperNova'
_diffrn_measurement_method \w
_diffrn_radiation_monochromator graphite
_diffrn_radiation_type 'Cu K\a'
_diffrn_radiation_wavelength 1.54184
_diffrn_reflns_av_R_equivalents 0.045
_diffrn_reflns_limit_h_max 9
_diffrn_reflns_limit_h_min -9
_diffrn_reflns_limit_k_max 9
_diffrn_reflns_limit_k_min -6
_diffrn_reflns_limit_l_max 24
_diffrn_reflns_limit_l_min -24
_diffrn_reflns_number 22425
_diffrn_reflns_theta_full 72.375
_diffrn_reflns_theta_max 72.375
_diffrn_reflns_theta_min 4.455
_diffrn_standards_number 0
_exptl_absorpt_coefficient_mu 0.730
_exptl_absorpt_correction_T_max 0.94
_exptl_absorpt_correction_T_min 0.68
_exptl_absorpt_correction_type multi-scan
_exptl_absorpt_process_details
; 
 CrysAlisPro, Agilent Technologies, (2013), Yarnton, England 
;
_exptl_crystal_colour colourless
_exptl_crystal_density_diffrn 1.276
_exptl_crystal_density_method 'not measured'
_exptl_crystal_description plate
_exptl_crystal_F_000 472
_exptl_crystal_size_max 0.367
_exptl_crystal_size_mid 0.347
_exptl_crystal_size_min 0.091
_refine_diff_density_max 0.17
_refine_diff_density_min -0.14
_refine_ls_extinction_method None
_refine_ls_goodness_of_fit_ref 0.9990
_refine_ls_hydrogen_treatment noref
_refine_ls_matrix_type full
_refine_ls_number_parameters 145
_refine_ls_number_reflns 2267
_refine_ls_number_restraints 0
_refine_ls_R_factor_all 0.0303
_refine_ls_R_factor_gt 0.0299
_refine_ls_shift/su_max 0.0003703
_refine_ls_shift/su_mean 0.0000419
_refine_ls_structure_factor_coef Fsqd
_refine_ls_weighting_details
;
 Method= Quasi-Unit weights 
 W = 1.0 or 1./2F 
;
_refine_ls_weighting_scheme calc
_refine_ls_wR_factor_all 0.0555
_refine_ls_wR_factor_gt 0.0553
_refine_ls_wR_factor_ref 0.0555
_reflns_limit_h_max 9
_reflns_limit_h_min -9
_reflns_limit_k_max 9
_reflns_limit_k_min 0
_reflns_limit_l_max 24
_reflns_limit_l_min 0
_reflns_number_gt 2238
_reflns_number_total 2267
_reflns_threshold_expression I>2.0\s(I)
_oxford_diffrn_Wilson_B_factor 2.51
_oxford_diffrn_Wilson_scale 0.01
_oxford_refine_ls_r_factor_ref 0.0303
_oxford_refine_ls_scale 9.13(16)
_oxford_reflns_number_all 2267
_oxford_reflns_threshold_expression_ref I>-10.0\s(I)
_oxford_structure_analysis_title 'C:\Users\PaulCarr\Desktop\ban16_ At 15:52 on'
_cod_data_source_file jo7b01243_si_003.cif
_cod_data_source_block 'global_compound_35'
_cod_depositor_comments 'Adding full bibliography for 4032648--4032665.cif.'
_cod_original_sg_symbol_H-M 'P 21 21 21 '
_cod_database_code 4032648

loop_
_symmetry_equiv_pos_as_xyz
x,y,z
x+1/2,-y+1/2,-z
-x,y+1/2,-z+1/2
-x+1/2,-y,z+1/2

loop_
_atom_site_label
_atom_site_type_symbol
_atom_site_fract_x
_atom_site_fract_y
_atom_site_fract_z
_atom_site_U_iso_or_equiv
_atom_site_occupancy
_atom_site_adp_type
O1 O 1.23389(15) 0.42826(18) 0.66829(6) 0.0525 1.0000 Uani
O2 O 0.92744(15) 0.20288(12) 0.70003(5) 0.0310 1.0000 Uani
O3 O 0.75597(17) 0.03449(12) 0.63553(5) 0.0359 1.0000 Uani
C1 C 0.8340(2) 0.59823(19) 0.59360(7) 0.0271 1.0000 Uani
C2 C 0.77634(19) 0.41799(16) 0.57414(6) 0.0209 1.0000 Uani
C3 C 0.69556(17) 0.34225(16) 0.64069(6) 0.0194 1.0000 Uani
C4 C 0.75362(17) 0.46302(15) 0.69821(6) 0.0195 1.0000 Uani
C5 C 0.93725(19) 0.38315(17) 0.71593(7) 0.0235 1.0000 Uani
C6 C 1.0787(2) 0.4739(2) 0.67285(7) 0.0297 1.0000 Uani
C7 C 0.9933(2) 0.62607(19) 0.64223(7) 0.0309 1.0000 Uani
C8 C 0.7974(2) 0.63591(16) 0.66550(7) 0.0252 1.0000 Uani
C9 C 0.6243(2) 0.4715(2) 0.75761(7) 0.0307 1.0000 Uani
C10 C 0.7861(2) 0.17518(16) 0.65671(6) 0.0249 1.0000 Uani
C11 C 0.6434(2) 0.41316(19) 0.51459(7) 0.0271 1.0000 Uani
C12 C 0.7389(3) 0.4561(2) 0.44842(7) 0.0371 1.0000 Uani
C13 C 0.4798(2) 0.5285(2) 0.52499(8) 0.0412 1.0000 Uani
H11 H 0.8208 0.6893 0.5594 0.0334 1.0000 Uiso
H21 H 0.8874 0.3507 0.5622 0.0250 1.0000 Uiso
H31 H 0.5608 0.3316 0.6372 0.0230 1.0000 Uiso
H51 H 0.9695 0.3958 0.7660 0.0274 1.0000 Uiso
H71 H 1.0676 0.7291 0.6365 0.0390 1.0000 Uiso
H81 H 0.7400 0.7434 0.6820 0.0317 1.0000 Uiso
H92 H 0.6744 0.5459 0.7927 0.0457 1.0000 Uiso
H91 H 0.6114 0.3551 0.7772 0.0459 1.0000 Uiso
H93 H 0.5086 0.5120 0.7432 0.0441 1.0000 Uiso
H111 H 0.5953 0.2913 0.5120 0.0316 1.0000 Uiso
H122 H 0.6612 0.4416 0.4112 0.0568 1.0000 Uiso
H121 H 0.7845 0.5756 0.4486 0.0584 1.0000 Uiso
H123 H 0.8424 0.3819 0.4414 0.0588 1.0000 Uiso
H132 H 0.3940 0.5137 0.4872 0.0630 1.0000 Uiso
H133 H 0.5182 0.6478 0.5271 0.0623 1.0000 Uiso
H131 H 0.4180 0.5019 0.5663 0.0621 1.0000 Uiso

loop_
_atom_site_aniso_label
_atom_site_aniso_U_11
_atom_site_aniso_U_22
_atom_site_aniso_U_33
_atom_site_aniso_U_23
_atom_site_aniso_U_13
_atom_site_aniso_U_12
O1 0.0242(6) 0.0846(10) 0.0486(7) -0.0044(7) 0.0017(5) 0.0035(6)
O2 0.0415(6) 0.0197(5) 0.0317(5) 0.0010(4) -0.0084(5) 0.0092(5)
O3 0.0613(7) 0.0145(5) 0.0320(5) -0.0001(4) 0.0008(6) -0.0023(5)
C1 0.0382(8) 0.0219(7) 0.0212(6) 0.0063(6) -0.0055(6) -0.0070(6)
C2 0.0266(6) 0.0181(6) 0.0180(6) 0.0028(5) -0.0004(5) -0.0005(6)
C3 0.0236(6) 0.0161(6) 0.0186(6) 0.0017(5) -0.0002(5) -0.0013(5)
C4 0.0236(6) 0.0165(6) 0.0184(6) 0.0006(5) -0.0007(5) -0.0009(5)
C5 0.0288(7) 0.0208(6) 0.0208(6) 0.0006(5) -0.0037(6) 0.0020(6)
C6 0.0251(7) 0.0411(8) 0.0230(6) -0.0054(6) -0.0014(6) -0.0059(7)
C7 0.0369(8) 0.0306(8) 0.0253(7) 0.0031(6) -0.0018(6) -0.0161(6)
C8 0.0348(8) 0.0151(6) 0.0257(7) 0.0011(5) -0.0058(6) -0.0022(6)
C9 0.0306(8) 0.0360(8) 0.0255(7) -0.0050(6) 0.0050(6) -0.0023(7)
C10 0.0361(8) 0.0185(7) 0.0201(6) 0.0035(5) 0.0032(6) -0.0003(6)
C11 0.0357(8) 0.0252(7) 0.0203(6) 0.0011(6) -0.0052(6) -0.0035(6)
C12 0.0490(10) 0.0431(9) 0.0193(6) 0.0038(6) -0.0041(7) 0.0015(8)
C13 0.0392(9) 0.0537(10) 0.0308(8) 0.0064(8) -0.0094(7) 0.0103(8)

loop_
_atom_type_symbol
_atom_type_scat_dispersion_real
_atom_type_scat_dispersion_imag
_atom_type_scat_Cromer_Mann_a1
_atom_type_scat_Cromer_Mann_b1
_atom_type_scat_Cromer_Mann_a2
_atom_type_scat_Cromer_Mann_b2
_atom_type_scat_Cromer_Mann_a3
_atom_type_scat_Cromer_Mann_b3
_atom_type_scat_Cromer_Mann_a4
_atom_type_scat_Cromer_Mann_b4
_atom_type_scat_Cromer_Mann_c
_atom_type_scat_source
C 0.0181 0.0091 2.3100 20.8439 1.0200 10.2075 1.5886 0.5687 0.8650 51.6512 0.2156 'International Tables Vol C 4.2.6.8 and 6.1.1.4'
H 0.0000 0.0000 0.4930 10.5109 0.3229 26.1257 0.1402 3.1424 0.0408 57.7998 0.0030 'International Tables Vol C 4.2.6.8 and 6.1.1.4'
O 0.0492 0.0322 3.0485 13.2771 2.2868 5.7011 1.5463 0.3239 0.8670 32.9089 0.2508 'International Tables Vol C 4.2.6.8 and 6.1.1.4'

loop_
_geom_angle_atom_site_label_1
_geom_angle_atom_site_label_2
_geom_angle_atom_site_label_3
_geom_angle
_geom_angle_publ_flag
C5 O2 C10 109.23(10) yes
C2 C1 C7 120.30(12) yes
C2 C1 C8 112.17(11) yes
C7 C1 C8 60.47(10) yes
C2 C1 H11 117.7 no
C7 C1 H11 113.9 no
C8 C1 H11 120.0 no
C1 C2 C3 104.04(10) yes
C1 C2 C11 113.37(11) yes
C3 C2 C11 113.33(11) yes
C1 C2 H21 108.4 no
C3 C2 H21 108.2 no
C11 C2 H21 109.1 no
C2 C3 C4 106.68(10) yes
C2 C3 C10 109.74(11) yes
C4 C3 C10 104.58(10) yes
C2 C3 H31 110.6 no
C4 C3 H31 112.2 no
C10 C3 H31 112.7 no
C3 C4 C5 99.58(10) yes
C3 C4 C8 106.55(10) yes
C5 C4 C8 105.62(11) yes
C3 C4 C9 115.23(11) yes
C5 C4 C9 113.33(11) yes
C8 C4 C9 115.00(11) yes
C4 C5 O2 107.59(11) yes
C4 C5 C6 106.74(11) yes
O2 C5 C6 111.43(12) yes
C4 C5 H51 112.8 no
O2 C5 H51 108.4 no
C6 C5 H51 109.8 no
C5 C6 O1 123.81(15) yes
C5 C6 C7 108.21(12) yes
O1 C6 C7 127.91(15) yes
C1 C7 C6 118.11(12) yes
C1 C7 C8 57.96(9) yes
C6 C7 C8 108.79(12) yes
C1 C7 H71 118.1 no
C6 C7 H71 118.0 no
C8 C7 H71 121.7 no
C4 C8 C7 106.53(11) yes
C4 C8 C1 105.71(11) yes
C7 C8 C1 61.57(10) yes
C4 C8 H81 120.9 no
C7 C8 H81 123.2 no
C1 C8 H81 124.2 no
C4 C9 H92 109.9 no
C4 C9 H91 108.9 no
H92 C9 H91 107.5 no
C4 C9 H93 110.2 no
H92 C9 H93 110.7 no
H91 C9 H93 109.6 no
C3 C10 O2 109.58(11) yes
C3 C10 O3 129.88(14) yes
O2 C10 O3 120.47(13) yes
C2 C11 C12 111.13(12) yes
C2 C11 C13 112.86(12) yes
C12 C11 C13 110.67(13) yes
C2 C11 H111 106.5 no
C12 C11 H111 108.9 no
C13 C11 H111 106.5 no
C11 C12 H122 111.5 no
C11 C12 H121 111.1 no
H122 C12 H121 108.8 no
C11 C12 H123 110.8 no
H122 C12 H123 107.2 no
H121 C12 H123 107.2 no
C11 C13 H132 109.7 no
C11 C13 H133 109.9 no
H132 C13 H133 109.3 no
C11 C13 H131 111.4 no
H132 C13 H131 108.5 no
H133 C13 H131 108.0 no

loop_
_geom_bond_atom_site_label_1
_geom_bond_atom_site_label_2
_geom_bond_distance
_geom_bond_publ_flag
O1 C6 1.2041(19) yes
O2 C5 1.4460(16) yes
O2 C10 1.3696(18) yes
O3 C10 1.1984(16) yes
C1 C2 1.5219(18) yes
C1 C7 1.538(2) yes
C1 C8 1.4822(19) yes
C1 H11 0.989 no
C2 C3 1.5657(17) yes
C2 C11 1.5372(18) yes
C2 H21 1.003 no
C3 C4 1.5423(17) yes
C3 C10 1.5016(18) yes
C3 H31 1.002 no
C4 C5 1.5343(18) yes
C4 C8 1.5339(17) yes
C4 C9 1.5192(18) yes
C5 C6 1.525(2) yes
C5 H51 1.027 no
C6 C7 1.477(2) yes
C7 C8 1.521(2) yes
C7 H71 0.981 no
C8 H81 0.997 no
C9 H92 0.980 no
C9 H91 0.994 no
C9 H93 0.955 no
C11 C12 1.528(2) yes
C11 C13 1.522(2) yes
C11 H111 1.018 no
C12 H122 0.942 no
C12 H121 0.993 no
C12 H123 0.970 no
C13 H132 0.988 no
C13 H133 0.976 no
C13 H131 0.960 no

loop_
_geom_hbond_atom_site_label_D
_geom_hbond_atom_site_label_H
_geom_hbond_atom_site_label_A
_geom_hbond_site_symmetry_A
_geom_hbond_angle_DHA
_geom_hbond_distance_DH
_geom_hbond_distance_HA
_geom_hbond_distance_DA
_geom_hbond_publ_flag
C8 H81 O3 1_565 129.52(8) 0.997 2.459 3.187(2) yes
C13 H131 O1 1_455 175.26(10) 0.960 2.507 3.465(2) yes
